data_4069959
loop_
_publ_author_name
'Auer, Alexander A.'
'Mansfeld, Dirk'
'Nolde, Christoph'
'Schneider, Wolfgang'
'Sch\"urmann, Markus'
'Mehring, Michael'

_publ_contact_author 'Prof. Dr. Michael Mehring'
_publ_section_title
;
 Bismuth&#x2212;Arene \p-Interaction: A Combined Experimental and
 Theoretical Approach
;
_journal_issue 18
_journal_name_full Organometallics
_journal_page_first 5405
_journal_paper_doi 10.1021/om900536r
_journal_volume 28
_journal_year 2009
_chemical_formula_sum 'C21 H18 Bi Cl3'
_chemical_formula_weight 585.68
_chemical_name_systematic
; 
 ? 
;
_space_group_IT_number 14
_symmetry_cell_setting monoclinic
_symmetry_space_group_name_Hall '-P 2yn'
_symmetry_space_group_name_H-M 'P 1 21/n 1'
_atom_sites_solution_hydrogens geom
_atom_sites_solution_primary direct
_atom_sites_solution_secondary difmap
_audit_creation_method SHELXL-97
_cell_angle_alpha 90.00
_cell_angle_beta 91.66(3)
_cell_angle_gamma 90.00
_cell_formula_units_Z 4
_cell_length_a 11.480(2)
_cell_length_b 11.013(2)
_cell_length_c 15.485(3)
_cell_measurement_reflns_used 21431
_cell_measurement_temperature 173(1)
_cell_measurement_theta_max 25.33
_cell_measurement_theta_min 3.22
_cell_volume 1956.9(6)
_computing_structure_refinement 'SHELXL-97 (Sheldrick, 1997)'
_computing_structure_solution 'SHELXS-97 (Sheldrick, 1990)'
_diffrn_ambient_temperature 173(1)
_diffrn_measured_fraction_theta_full 0.991
_diffrn_measured_fraction_theta_max 0.991
_diffrn_radiation_monochromator graphite
_diffrn_radiation_source 'fine-focus sealed tube'
_diffrn_radiation_type MoK\a
_diffrn_radiation_wavelength 0.71073
_diffrn_reflns_av_R_equivalents 0.083
_diffrn_reflns_av_sigmaI/netI 0.0972
_diffrn_reflns_limit_h_max 13
_diffrn_reflns_limit_h_min -13
_diffrn_reflns_limit_k_max 13
_diffrn_reflns_limit_k_min -13
_diffrn_reflns_limit_l_max 18
_diffrn_reflns_limit_l_min -18
_diffrn_reflns_number 21431
_diffrn_reflns_theta_full 25.33
_diffrn_reflns_theta_max 25.33
_diffrn_reflns_theta_min 3.22
_diffrn_standards_decay_% 0
_diffrn_standards_number none
_exptl_absorpt_coefficient_mu 9.419
_exptl_absorpt_correction_T_max 0.704
_exptl_absorpt_correction_T_min 0.321
_exptl_absorpt_correction_type multi-scan
_exptl_crystal_colour colourless
_exptl_crystal_density_diffrn 1.988
_exptl_crystal_density_method 'not measured'
_exptl_crystal_description plate
_exptl_crystal_F_000 1112
_exptl_crystal_size_max 0.14
_exptl_crystal_size_mid 0.08
_exptl_crystal_size_min 0.04
_refine_diff_density_max 2.348
_refine_diff_density_min -0.980
_refine_diff_density_rms 0.150
_refine_ls_extinction_method none
_refine_ls_goodness_of_fit_ref 0.860
_refine_ls_hydrogen_treatment mixed
_refine_ls_matrix_type full
_refine_ls_number_parameters 226
_refine_ls_number_reflns 3542
_refine_ls_number_restraints 0
_refine_ls_restrained_S_all 0.860
_refine_ls_R_factor_all 0.0773
_refine_ls_R_factor_gt 0.0411
_refine_ls_shift/su_max 0.001
_refine_ls_shift/su_mean 0.000
_refine_ls_structure_factor_coef Fsqd
_refine_ls_weighting_details 'calc w=1/[\s^2^(Fo^2^)+(0.0354P)^2^+0.0000P] where P=(Fo^2^+2Fc^2^)/3'
_refine_ls_weighting_scheme calc
_refine_ls_wR_factor_gt 0.0753
_refine_ls_wR_factor_ref 0.0799
_reflns_number_gt 2123
_reflns_number_total 3542
_reflns_threshold_expression >2sigma(I)
_cod_data_source_file om900536r_si_001.cif
_cod_data_source_block compound_2
_cod_original_cell_volume 1957.1(7)
_cod_original_sg_symbol_H-M P2(1)/n
_cod_database_code 4069959

loop_
_symmetry_equiv_pos_as_xyz
'x, y, z'
'-x+1/2, y+1/2, -z+1/2'
'-x, -y, -z'
'x-1/2, -y-1/2, z-1/2'

loop_
_atom_site_label
_atom_site_type_symbol
_atom_site_fract_x
_atom_site_fract_y
_atom_site_fract_z
_atom_site_U_iso_or_equiv
_atom_site_adp_type
_atom_site_occupancy
_atom_site_symmetry_multiplicity
_atom_site_calc_flag
_atom_site_refinement_flags
Bi1 Bi 0.85462(3) 0.02459(3) 0.92396(2) 0.04557(14) Uani 1 1 d .
Cl1 Cl 1.1011(2) -0.04364(18) 0.76865(14) 0.0590(6) Uani 1 1 d .
Cl2 Cl 0.8081(2) -0.2116(2) 1.10244(14) 0.0666(7) Uani 1 1 d .
Cl3 Cl 0.5710(2) 0.24178(18) 0.87385(14) 0.0593(6) Uani 1 1 d .
C1 C 1.0069(7) -0.2055(7) 0.8781(5) 0.042(2) Uani 1 1 d .
C2 C 1.1081(8) -0.1616(7) 0.8448(5) 0.046(2) Uani 1 1 d .
C3 C 1.2167(8) -0.2052(7) 0.8689(5) 0.053(2) Uani 1 1 d .
H3A H 1.2830 -0.1729 0.8444 0.064 Uiso 1 1 calc R
C4 C 1.2270(8) -0.2972(8) 0.9297(5) 0.053(2) Uani 1 1 d .
H4A H 1.2999 -0.3277 0.9462 0.063 Uiso 1 1 calc R
C5 C 1.1271(9) -0.3431(7) 0.9656(5) 0.054(2) Uani 1 1 d .
H5A H 1.1328 -0.4037 1.0074 0.065 Uiso 1 1 calc R
C6 C 1.0210(8) -0.3002(6) 0.9401(5) 0.047(2) Uani 1 1 d .
H6A H 0.9550 -0.3337 0.9640 0.057 Uiso 1 1 calc R
C7 C 0.8896(7) -0.1573(6) 0.8548(5) 0.048(2) Uani 1 1 d .
H7A H 0.8311 -0.2161 0.8707 0.058 Uiso 1 1 calc R
H7B H 0.8833 -0.1453 0.7928 0.058 Uiso 1 1 calc R
C21 C 0.6519(7) -0.1638(6) 0.9727(5) 0.042(2) Uani 1 1 d .
C22 C 0.7057(7) -0.2535(7) 1.0218(5) 0.048(2) Uani 1 1 d .
C23 C 0.6811(9) -0.3754(8) 1.0108(6) 0.063(3) Uani 1 1 d .
H23A H 0.7164 -0.4330 1.0468 0.075 Uiso 1 1 calc R
C24 C 0.6047(9) -0.4100(9) 0.9467(7) 0.073(3) Uani 1 1 d .
H24A H 0.5898 -0.4920 0.9371 0.087 Uiso 1 1 calc R
C25 C 0.5493(9) -0.3236(9) 0.8959(6) 0.067(3) Uani 1 1 d .
H25A H 0.4954 -0.3475 0.8532 0.080 Uiso 1 1 calc R
C26 C 0.5730(7) -0.2017(8) 0.9079(5) 0.051(2) Uani 1 1 d .
H26A H 0.5361 -0.1444 0.8725 0.062 Uiso 1 1 calc R
C27 C 0.6803(6) -0.0339(7) 0.9826(5) 0.044(2) Uani 1 1 d .
H27A H 0.6829 -0.0142 1.0436 0.053 Uiso 1 1 calc R
H27B H 0.6179 0.0133 0.9556 0.053 Uiso 1 1 calc R
C31 C 0.6616(7) 0.0676(7) 0.7724(5) 0.042(2) Uani 1 1 d .
C32 C 0.5614(8) 0.1185(6) 0.8021(5) 0.044(2) Uani 1 1 d .
C33 C 0.4490(8) 0.0783(7) 0.7794(5) 0.050(2) Uani 1 1 d .
H33A H 0.3839 0.1159 0.8017 0.060 Uiso 1 1 calc R
C34 C 0.4367(8) -0.0193(8) 0.7225(5) 0.054(2) Uani 1 1 d .
H34A H 0.3631 -0.0480 0.7063 0.064 Uiso 1 1 calc R
C35 C 0.5359(9) -0.0732(8) 0.6904(5) 0.055(2) Uani 1 1 d .
H35A H 0.5286 -0.1389 0.6529 0.066 Uiso 1 1 calc R
C36 C 0.6465(8) -0.0295(7) 0.7138(5) 0.048(2) Uani 1 1 d .
H36A H 0.7117 -0.0653 0.6903 0.057 Uiso 1 1 calc R
C37 C 0.7784(7) 0.1085(6) 0.7990(5) 0.045(2) Uani 1 1 d .
H37A H 0.7765 0.1960 0.8061 0.053 Uiso 1 1 calc R
H37B H 0.8309 0.0909 0.7526 0.053 Uiso 1 1 calc R

loop_
_atom_site_aniso_label
_atom_site_aniso_U_11
_atom_site_aniso_U_22
_atom_site_aniso_U_33
_atom_site_aniso_U_23
_atom_site_aniso_U_13
_atom_site_aniso_U_12
Bi1 0.0470(2) 0.03829(19) 0.0509(2) -0.00425(16) -0.00850(15) 0.00039(18)
Cl1 0.0581(16) 0.0554(14) 0.0633(14) 0.0091(11) -0.0010(12) -0.0016(11)
Cl2 0.0659(18) 0.0749(16) 0.0584(15) 0.0071(11) -0.0075(13) 0.0181(13)
Cl3 0.0785(18) 0.0431(13) 0.0563(14) 0.0000(10) 0.0003(13) 0.0079(12)
C1 0.042(6) 0.039(5) 0.045(5) -0.013(4) -0.005(5) 0.000(4)
C2 0.047(6) 0.042(5) 0.049(5) -0.005(4) -0.007(5) -0.001(4)
C3 0.051(6) 0.051(6) 0.056(6) -0.012(4) -0.013(5) -0.002(5)
C4 0.040(6) 0.065(6) 0.052(6) -0.012(5) -0.005(5) 0.012(5)
C5 0.072(8) 0.040(5) 0.050(6) 0.000(4) -0.001(6) 0.017(5)
C6 0.049(6) 0.039(5) 0.055(6) -0.011(4) 0.005(5) 0.001(4)
C7 0.069(7) 0.029(4) 0.047(5) -0.012(4) -0.005(5) 0.000(4)
C21 0.049(6) 0.034(5) 0.044(5) 0.004(4) 0.001(4) -0.004(4)
C22 0.050(6) 0.039(5) 0.056(6) 0.000(4) 0.010(5) 0.006(4)
C23 0.074(8) 0.049(6) 0.066(7) 0.015(5) 0.031(6) 0.013(5)
C24 0.083(9) 0.049(6) 0.088(8) -0.016(6) 0.039(7) -0.014(6)
C25 0.062(7) 0.075(8) 0.063(7) -0.025(6) 0.013(6) -0.019(6)
C26 0.041(6) 0.057(6) 0.057(6) -0.004(4) 0.007(5) -0.004(4)
C27 0.039(5) 0.043(5) 0.051(5) -0.004(4) 0.006(4) 0.010(4)
C31 0.039(6) 0.036(5) 0.049(5) 0.001(4) -0.003(4) -0.004(4)
C32 0.056(6) 0.034(5) 0.042(5) 0.012(4) 0.001(5) -0.005(4)
C33 0.047(6) 0.045(5) 0.058(6) 0.018(5) 0.001(5) 0.010(4)
C34 0.048(6) 0.063(6) 0.050(5) 0.014(5) -0.008(5) -0.005(5)
C35 0.074(8) 0.048(5) 0.042(5) 0.002(4) -0.004(5) -0.007(5)
C36 0.051(6) 0.047(5) 0.046(5) 0.009(4) -0.001(4) 0.000(5)
C37 0.057(6) 0.034(5) 0.043(5) 0.003(3) 0.000(4) 0.002(4)

loop_
_atom_type_symbol
_atom_type_description
_atom_type_scat_dispersion_real
_atom_type_scat_dispersion_imag
_atom_type_scat_source
C C 0.0033 0.0016 'International Tables Vol C Tables 4.2.6.8 and 6.1.1.4'
H H 0.0000 0.0000 'International Tables Vol C Tables 4.2.6.8 and 6.1.1.4'
Cl Cl 0.1484 0.1585 'International Tables Vol C Tables 4.2.6.8 and 6.1.1.4'
Bi Bi -4.1077 10.2566 'International Tables Vol C Tables 4.2.6.8 and 6.1.1.4'

loop_
_geom_angle_atom_site_label_1
_geom_angle_atom_site_label_2
_geom_angle_atom_site_label_3
_geom_angle
C37 Bi1 C7 91.5(3)
C37 Bi1 C27 97.5(3)
C7 Bi1 C27 96.0(3)
C2 C1 C6 115.5(7)
C2 C1 C7 123.8(7)
C6 C1 C7 120.7(8)
C1 C2 C3 123.1(8)
C1 C2 Cl1 119.4(6)
C3 C2 Cl1 117.6(7)
C2 C3 C4 119.8(9)
C5 C4 C3 119.0(8)
C6 C5 C4 120.2(8)
C5 C6 C1 122.4(8)
C1 C7 Bi1 111.5(5)
C22 C21 C26 116.9(7)
C22 C21 C27 122.9(7)
C26 C21 C27 120.1(7)
C23 C22 C21 122.7(8)
C23 C22 Cl2 118.3(7)
C21 C22 Cl2 118.9(6)
C24 C23 C22 119.2(8)
C23 C24 C25 120.0(9)
C24 C25 C26 120.6(9)
C25 C26 C21 120.6(8)
C21 C27 Bi1 114.9(5)
C32 C31 C36 115.9(7)
C32 C31 C37 123.5(7)
C36 C31 C37 120.6(8)
C31 C32 C33 124.3(7)
C31 C32 Cl3 119.3(6)
C33 C32 Cl3 116.4(7)
C34 C33 C32 118.6(8)
C35 C34 C33 119.1(8)
C34 C35 C36 120.5(8)
C35 C36 C31 121.6(8)
C31 C37 Bi1 115.9(5)

loop_
_geom_bond_atom_site_label_1
_geom_bond_atom_site_label_2
_geom_bond_distance
Bi1 C37 2.295(7)
Bi1 C7 2.312(7)
Bi1 C27 2.313(8)
Cl1 C2 1.755(8)
Cl2 C22 1.752(8)
Cl3 C32 1.756(8)
C1 C2 1.372(11)
C1 C6 1.423(10)
C1 C7 1.482(10)
C2 C3 1.377(11)
C3 C4 1.387(10)
C4 C5 1.385(11)
C5 C6 1.354(10)
C21 C22 1.381(10)
C21 C26 1.396(10)
C21 C27 1.474(10)
C22 C23 1.381(11)
C23 C24 1.361(12)
C24 C25 1.378(12)
C25 C26 1.381(10)
C31 C32 1.371(11)
C31 C36 1.410(10)
C31 C37 1.463(10)
C32 C33 1.399(11)
C33 C34 1.394(11)
C34 C35 1.389(12)
C35 C36 1.396(11)

loop_
_geom_torsion_atom_site_label_1
_geom_torsion_atom_site_label_2
_geom_torsion_atom_site_label_3
_geom_torsion_atom_site_label_4
_geom_torsion
C6 C1 C2 C3 0.2(11)
C7 C1 C2 C3 178.2(7)
C6 C1 C2 Cl1 -179.3(5)
C7 C1 C2 Cl1 -1.4(10)
C1 C2 C3 C4 -0.4(12)
Cl1 C2 C3 C4 179.2(6)
C2 C3 C4 C5 -0.4(12)
C3 C4 C5 C6 1.3(12)
C4 C5 C6 C1 -1.6(12)
C2 C1 C6 C5 0.8(11)
C7 C1 C6 C5 -177.2(7)
C2 C1 C7 Bi1 -76.9(8)
C6 C1 C7 Bi1 101.0(7)
C37 Bi1 C7 C1 135.3(6)
C27 Bi1 C7 C1 -127.0(6)
C26 C21 C22 C23 -2.4(13)
C27 C21 C22 C23 -178.2(8)
C26 C21 C22 Cl2 178.5(6)
C27 C21 C22 Cl2 2.7(11)
C21 C22 C23 C24 3.0(14)
Cl2 C22 C23 C24 -177.9(7)
C22 C23 C24 C25 -2.6(14)
C23 C24 C25 C26 1.8(15)
C24 C25 C26 C21 -1.2(14)
C22 C21 C26 C25 1.5(13)
C27 C21 C26 C25 177.4(8)
C22 C21 C27 Bi1 75.4(9)
C26 C21 C27 Bi1 -100.3(8)
C37 Bi1 C27 C21 101.0(6)
C7 Bi1 C27 C21 8.7(6)
C36 C31 C32 C33 1.5(12)
C37 C31 C32 C33 -178.0(7)
C36 C31 C32 Cl3 -178.9(5)
C37 C31 C32 Cl3 1.6(11)
C31 C32 C33 C34 -0.4(12)
Cl3 C32 C33 C34 179.9(6)
C32 C33 C34 C35 0.0(11)
C33 C34 C35 C36 -0.7(12)
C34 C35 C36 C31 1.9(12)
C32 C31 C36 C35 -2.2(11)
C37 C31 C36 C35 177.3(7)
C32 C31 C37 Bi1 85.7(8)
C36 C31 C37 Bi1 -93.8(8)
C7 Bi1 C37 C31 74.7(6)
C27 Bi1 C37 C31 -21.6(6)
